data_7018286
loop_
_publ_author_name
'Zhao, Xiang'
'Wu, Tao'
'Bu, Xianhui'
'Feng, Pingyun'

_publ_section_title
;
 Lithium cubane clusters as tetrahedral, square planar, and linear nodes
 for supramolecular assemblies.
;
_journal_issue 14
_journal_name_full 'Dalton transactions (Cambridge, England : 2003)'
_journal_page_first 3902
_journal_page_last 3905
_journal_paper_doi 10.1039/c1dt11975c
_journal_volume 41
_journal_year 2012
_chemical_formula_sum 'C40 H40 Li4 N4 O8'
_chemical_formula_weight 732.52
_chemical_name_common
;tetrakis(miu3-7-isoquinolinoxo)-tetrakis(methanol)-tetra-
lithium
;
_chemical_name_systematic
;
tetrakis(miu3-7-isoquinolinoxo)-
tetrakis(methanol)-tetra-lithium
;
_space_group_IT_number 2
_symmetry_cell_setting triclinic
_symmetry_space_group_name_Hall '-P 1'
_symmetry_space_group_name_H-M 'P -1'
_atom_sites_solution_hydrogens geom
_atom_sites_solution_primary direct
_atom_sites_solution_secondary difmap
_audit_creation_method SHELXL-97
_cell_angle_alpha 93.664(8)
_cell_angle_beta 98.510(9)
_cell_angle_gamma 97.060(8)
_cell_formula_units_Z 2
_cell_length_a 10.3245(13)
_cell_length_b 11.0182(12)
_cell_length_c 17.927(3)
_cell_measurement_temperature 150(2)
_cell_volume 1994.6(5)
_computing_publication_material Platon
_computing_structure_refinement 'SHELXL-97 (Sheldrick, 1997)'
_computing_structure_solution 'SHELXS-97 (Sheldrick, 1990)'
_diffrn_ambient_temperature 150(2)
_diffrn_measured_fraction_theta_full 0.965
_diffrn_measured_fraction_theta_max 0.965
_diffrn_radiation_monochromator graphite
_diffrn_radiation_source 'fine-focus sealed tube'
_diffrn_radiation_type MoK\a
_diffrn_radiation_wavelength 0.71073
_diffrn_reflns_av_R_equivalents 0.0475
_diffrn_reflns_av_sigmaI/netI 0.1535
_diffrn_reflns_limit_h_max 11
_diffrn_reflns_limit_h_min -11
_diffrn_reflns_limit_k_max 11
_diffrn_reflns_limit_k_min -11
_diffrn_reflns_limit_l_max 8
_diffrn_reflns_limit_l_min -19
_diffrn_reflns_number 6701
_diffrn_reflns_theta_full 22.61
_diffrn_reflns_theta_max 22.61
_diffrn_reflns_theta_min 1.15
_exptl_absorpt_coefficient_mu 0.083
_exptl_absorpt_correction_T_max 0.973
_exptl_absorpt_correction_T_min 0.966
_exptl_absorpt_correction_type multi-scan
_exptl_absorpt_process_details 'SADABS 2007/2'
_exptl_crystal_colour colorless
_exptl_crystal_density_diffrn 1.220
_exptl_crystal_density_method 'not measured'
_exptl_crystal_F_000 768
_exptl_crystal_size_max 0.68
_exptl_crystal_size_mid 0.35
_exptl_crystal_size_min 0.33
_refine_diff_density_max 0.297
_refine_diff_density_min -0.288
_refine_diff_density_rms 0.054
_refine_ls_extinction_coef 0.0100(14)
_refine_ls_extinction_expression Fc^*^=kFc[1+0.001xFc^2^\l^3^/sin(2\q)]^-1/4^
_refine_ls_extinction_method SHELXL
_refine_ls_goodness_of_fit_ref 0.906
_refine_ls_hydrogen_treatment constr
_refine_ls_matrix_type full
_refine_ls_number_parameters 506
_refine_ls_number_reflns 5100
_refine_ls_number_restraints 0
_refine_ls_restrained_S_all 0.906
_refine_ls_R_factor_all 0.1713
_refine_ls_R_factor_gt 0.0689
_refine_ls_shift/su_max 0.000
_refine_ls_shift/su_mean 0.000
_refine_ls_structure_factor_coef Fsqd
_refine_ls_weighting_details 'calc w=1/[\s^2^(Fo^2^)+(0.0706P)^2^+0.0000P] where P=(Fo^2^+2Fc^2^)/3'
_refine_ls_weighting_scheme calc
_refine_ls_wR_factor_gt 0.1489
_refine_ls_wR_factor_ref 0.1805
_reflns_number_gt 2289
_reflns_number_total 5100
_reflns_threshold_expression >2sigma(I)
_cod_data_source_file c1dt11975c.txt
_cod_data_source_block HLIF-6
_cod_depositor_comments
;
The following automatic conversions were performed:

'_symmetry_cell_setting' value 'Triclinic' changed to 'triclinic'
according to /home/saulius/struct/CIF-dictionaries/cif_core.dic
dictionary named 'cif_core.dic' version 2.4.1 from 2010-06-29.

Automatic conversion script
Id: cif_fix_values 1715 2011-07-08 13:25:40Z adriana 
;
_cod_original_cell_volume 1994.5(4)
_cod_original_sg_symbol_H-M P-1
_cod_database_code 7018286

loop_
_symmetry_equiv_pos_as_xyz
'x, y, z'
'-x, -y, -z'

loop_
_atom_site_label
_atom_site_type_symbol
_atom_site_fract_x
_atom_site_fract_y
_atom_site_fract_z
_atom_site_U_iso_or_equiv
_atom_site_adp_type
_atom_site_occupancy
_atom_site_symmetry_multiplicity
_atom_site_calc_flag
_atom_site_refinement_flags
O1 O 0.3225(4) 1.0721(3) 0.7982(2) 0.0493(11) Uani 1 1 d .
O2 O 0.5312(4) 0.9279(3) 0.8311(2) 0.0514(11) Uani 1 1 d .
O3 O 0.5355(4) 1.0814(3) 0.7118(2) 0.0502(11) Uani 1 1 d .
O4 O 0.3465(4) 0.8590(3) 0.6946(2) 0.0530(11) Uani 1 1 d .
O6 O 0.2132(4) 0.8073(3) 0.8534(2) 0.0643(12) Uani 1 1 d .
H6B H 0.1954 0.7237 0.8385 0.077 Uiso 1 1 calc R
C12 C 0.6613(6) 0.6535(4) 0.8992(3) 0.0403(14) Uani 1 1 d .
O7 O 0.6688(4) 0.8343(3) 0.6808(2) 0.0672(13) Uani 1 1 d .
H7A H 0.6479 0.7667 0.6453 0.081 Uiso 1 1 calc R
N1 N 0.1265(5) 1.5653(4) 0.8316(3) 0.0498(13) Uani 1 1 d .
O5 O 0.5983(4) 1.2109(3) 0.9031(2) 0.0571(11) Uani 1 1 d .
H5B H 0.6712 1.2692 0.9023 0.068 Uiso 1 1 calc R
O8 O 0.2330(4) 1.0886(3) 0.6099(2) 0.0664(13) Uani 1 1 d .
H8B H 0.1856 1.1512 0.6230 0.080 Uiso 1 1 calc R
C11 C 0.5785(5) 0.7298(4) 0.8596(3) 0.0449(15) Uani 1 1 d .
H11A H 0.5040 0.6939 0.8263 0.054 Uiso 1 1 calc R
C3 C 0.1760(6) 1.3571(5) 0.8182(3) 0.0414(14) Uani 1 1 d .
N3 N 0.6669(5) 1.5993(4) 0.6280(3) 0.0552(14) Uani 1 1 d .
N2 N 0.7078(5) 0.4497(4) 0.9266(3) 0.0538(13) Uani 1 1 d .
N4 N 0.1665(6) 0.3157(4) 0.6167(3) 0.0543(14) Uani 1 1 d .
C2 C 0.2724(5) 1.2769(4) 0.8188(3) 0.0440(15) Uani 1 1 d .
H2B H 0.3615 1.3080 0.8306 0.053 Uiso 1 1 calc R
C10 C 0.6060(6) 0.8557(4) 0.8695(3) 0.0432(15) Uani 1 1 d .
C1 C 0.2346(6) 1.1507(5) 0.8019(3) 0.0447(15) Uani 1 1 d .
C18 C 0.7199(6) 0.9080(5) 0.9205(3) 0.0513(16) Uani 1 1 d .
H18A H 0.7407 0.9930 0.9269 0.062 Uiso 1 1 calc R
C25 C 0.6261(5) 1.3542(5) 0.5695(3) 0.0417(15) Uani 1 1 d .
C16 C 0.7737(6) 0.7080(5) 0.9505(3) 0.0447(15) Uani 1 1 d .
C7 C 0.0431(6) 1.3137(5) 0.8015(3) 0.0481(16) Uani 1 1 d .
C21 C 0.6224(5) 1.3836(5) 0.6472(3) 0.0433(15) Uani 1 1 d .
C30 C 0.2142(6) 0.5368(5) 0.6445(3) 0.0460(15) Uani 1 1 d .
C20 C 0.5961(5) 1.2928(4) 0.6955(3) 0.0442(15) Uani 1 1 d .
H20A H 0.5970 1.3150 0.7466 0.053 Uiso 1 1 calc R
C4 C 0.2113(6) 1.4854(5) 0.8331(3) 0.0498(16) Uani 1 1 d .
H4B H 0.3007 1.5153 0.8448 0.060 Uiso 1 1 calc R
C17 C 0.8006(6) 0.8373(5) 0.9608(3) 0.0518(16) Uani 1 1 d .
H17A H 0.8734 0.8745 0.9950 0.062 Uiso 1 1 calc R
C34 C 0.0779(6) 0.5443(5) 0.6215(3) 0.0565(17) Uani 1 1 d .
C19 C 0.5684(5) 1.1689(4) 0.6688(3) 0.0422(15) Uani 1 1 d .
C22 C 0.6450(5) 1.5101(5) 0.6724(3) 0.0503(16) Uani 1 1 d .
H22A H 0.6443 1.5318 0.7233 0.060 Uiso 1 1 calc R
C28 C 0.2649(6) 0.7590(5) 0.6705(3) 0.0458(15) Uani 1 1 d .
C29 C 0.3040(6) 0.6417(4) 0.6696(3) 0.0457(15) Uani 1 1 d .
H29A H 0.3920 0.6336 0.6861 0.055 Uiso 1 1 calc R
C24 C 0.6476(5) 1.4491(5) 0.5235(3) 0.0540(17) Uani 1 1 d .
H24A H 0.6476 1.4314 0.4721 0.065 Uiso 1 1 calc R
C6 C -0.0492(6) 1.3994(5) 0.8003(3) 0.0645(19) Uani 1 1 d .
H6A H -0.1395 1.3730 0.7894 0.077 Uiso 1 1 calc R
C23 C 0.6686(5) 1.5684(5) 0.5535(4) 0.0564(17) Uani 1 1 d .
H23A H 0.6847 1.6305 0.5219 0.068 Uiso 1 1 calc R
C26 C 0.6030(6) 1.2267(5) 0.5432(3) 0.0606(18) Uani 1 1 d .
H26A H 0.6055 1.2030 0.4928 0.073 Uiso 1 1 calc R
C13 C 0.6348(6) 0.5243(5) 0.8908(3) 0.0502(16) Uani 1 1 d .
H13A H 0.5600 0.4891 0.8574 0.060 Uiso 1 1 calc R
C27 C 0.5775(6) 1.1410(5) 0.5917(3) 0.0555(17) Uani 1 1 d .
H27A H 0.5651 1.0588 0.5733 0.067 Uiso 1 1 calc R
C31 C 0.2492(6) 0.4164(5) 0.6418(3) 0.0520(16) Uani 1 1 d .
H31A H 0.3368 0.4074 0.6589 0.062 Uiso 1 1 calc R
C15 C 0.8496(6) 0.6271(5) 0.9890(3) 0.0557(17) Uani 1 1 d .
H15A H 0.9240 0.6581 1.0240 0.067 Uiso 1 1 calc R
C14 C 0.8147(6) 0.5037(5) 0.9755(3) 0.0553(17) Uani 1 1 d .
H14A H 0.8680 0.4530 1.0015 0.066 Uiso 1 1 calc R
C9 C 0.0986(6) 1.1095(5) 0.7874(3) 0.0631(19) Uani 1 1 d .
H9A H 0.0712 1.0256 0.7777 0.076 Uiso 1 1 calc R
C36 C 0.1288(6) 0.7655(5) 0.6465(4) 0.0669(19) Uani 1 1 d .
H36A H 0.0998 0.8422 0.6477 0.080 Uiso 1 1 calc R
C33 C -0.0064(6) 0.4370(6) 0.5972(4) 0.084(2) Uani 1 1 d .
H33A H -0.0956 0.4404 0.5809 0.101 Uiso 1 1 calc R
C32 C 0.0397(7) 0.3272(5) 0.5967(4) 0.068(2) Uani 1 1 d .
H32A H -0.0201 0.2566 0.5818 0.082 Uiso 1 1 calc R
C5 C -0.0031(7) 1.5209(5) 0.8155(3) 0.0593(18) Uani 1 1 d .
H5A H -0.0643 1.5764 0.8146 0.071 Uiso 1 1 calc R
C8 C 0.0057(6) 1.1851(5) 0.7867(4) 0.071(2) Uani 1 1 d .
H8A H -0.0833 1.1530 0.7765 0.085 Uiso 1 1 calc R
C35 C 0.0391(6) 0.6651(5) 0.6220(4) 0.084(2) Uani 1 1 d .
H35A H -0.0485 0.6746 0.6052 0.100 Uiso 1 1 calc R
C37 C 0.5337(7) 1.1949(6) 0.9679(3) 0.079(2) Uani 1 1 d .
H37A H 0.5778 1.2523 1.0090 0.118 Uiso 1 1 calc R
H37B H 0.5367 1.1128 0.9824 0.118 Uiso 1 1 calc R
H37C H 0.4433 1.2088 0.9557 0.118 Uiso 1 1 calc R
C38 C 0.1439(7) 0.8526(5) 0.9087(4) 0.083(2) Uani 1 1 d .
H38A H 0.0859 0.7865 0.9233 0.124 Uiso 1 1 calc R
H38B H 0.0931 0.9136 0.8885 0.124 Uiso 1 1 calc R
H38C H 0.2056 0.8886 0.9522 0.124 Uiso 1 1 calc R
C40 C 0.2150(7) 1.0508(6) 0.5319(4) 0.087(2) Uani 1 1 d .
H40A H 0.1550 1.0985 0.5046 0.131 Uiso 1 1 calc R
H40B H 0.1793 0.9655 0.5239 0.131 Uiso 1 1 calc R
H40C H 0.2985 1.0628 0.5140 0.131 Uiso 1 1 calc R
Li2 Li 0.3391(10) 0.9009(8) 0.8067(6) 0.057(3) Uani 1 1 d .
Li3 Li 0.5326(10) 0.9067(7) 0.7204(6) 0.055(3) Uani 1 1 d .
Li1 Li 0.5178(10) 1.0988(8) 0.8185(5) 0.052(3) Uani 1 1 d .
C39 C 0.8012(7) 0.8841(6) 0.7056(5) 0.115(3) Uani 1 1 d .
H39A H 0.8578 0.8380 0.6806 0.172 Uiso 1 1 calc R
H39B H 0.8219 0.8802 0.7593 0.172 Uiso 1 1 calc R
H39C H 0.8143 0.9680 0.6938 0.172 Uiso 1 1 calc R
Li4 Li 0.3377(10) 1.0318(8) 0.6906(6) 0.060(3) Uani 1 1 d .

loop_
_atom_site_aniso_label
_atom_site_aniso_U_11
_atom_site_aniso_U_22
_atom_site_aniso_U_33
_atom_site_aniso_U_23
_atom_site_aniso_U_13
_atom_site_aniso_U_12
O1 0.048(3) 0.026(2) 0.073(3) 0.0039(18) 0.005(2) 0.0109(19)
O2 0.060(3) 0.030(2) 0.061(3) 0.0116(19) -0.003(2) 0.005(2)
O3 0.060(3) 0.027(2) 0.065(3) 0.0123(19) 0.010(2) 0.0068(19)
O4 0.056(3) 0.022(2) 0.074(3) 0.0019(18) -0.006(2) -0.0015(19)
O6 0.078(3) 0.031(2) 0.086(3) 0.000(2) 0.024(3) 0.002(2)
C12 0.043(4) 0.029(3) 0.045(4) 0.004(3) -0.001(3) -0.002(3)
O7 0.056(3) 0.036(2) 0.106(3) -0.016(2) 0.017(3) -0.003(2)
N1 0.055(4) 0.033(3) 0.061(3) 0.006(2) 0.007(3) 0.006(3)
O5 0.065(3) 0.040(2) 0.062(3) 0.0022(19) 0.006(2) -0.005(2)
O8 0.082(3) 0.040(2) 0.075(3) 0.000(2) -0.006(3) 0.024(2)
C11 0.051(4) 0.031(3) 0.049(4) 0.007(3) -0.003(3) 0.004(3)
C3 0.041(4) 0.030(3) 0.050(4) 0.005(3) -0.001(3) 0.003(3)
N3 0.063(4) 0.035(3) 0.067(4) 0.010(3) 0.005(3) 0.008(2)
N2 0.059(4) 0.034(3) 0.067(4) 0.017(3) -0.001(3) 0.010(3)
N4 0.063(4) 0.036(3) 0.058(3) -0.001(2) -0.004(3) -0.001(3)
C2 0.034(4) 0.034(3) 0.061(4) 0.003(3) 0.003(3) 0.001(3)
C10 0.042(4) 0.023(3) 0.061(4) 0.010(3) 0.000(3) -0.003(3)
C1 0.047(4) 0.031(3) 0.053(4) 0.001(3) -0.001(3) 0.002(3)
C18 0.054(4) 0.026(3) 0.071(4) 0.001(3) 0.005(4) 0.002(3)
C25 0.036(4) 0.036(3) 0.054(4) 0.014(3) 0.001(3) 0.011(3)
C16 0.047(4) 0.037(4) 0.048(4) 0.007(3) -0.003(3) 0.011(3)
C7 0.049(4) 0.031(3) 0.064(4) 0.001(3) 0.006(3) 0.008(3)
C21 0.037(4) 0.037(4) 0.054(4) 0.006(3) 0.000(3) 0.005(3)
C30 0.051(4) 0.035(4) 0.053(4) 0.003(3) 0.011(3) 0.007(3)
C20 0.056(4) 0.029(3) 0.045(4) 0.004(3) 0.000(3) 0.000(3)
C4 0.051(4) 0.029(3) 0.069(4) 0.001(3) 0.009(3) 0.005(3)
C17 0.049(4) 0.042(4) 0.059(4) -0.004(3) -0.004(3) 0.003(3)
C34 0.051(5) 0.032(4) 0.082(5) -0.005(3) 0.005(4) 0.002(3)
C19 0.043(4) 0.025(3) 0.057(4) 0.007(3) 0.002(3) 0.002(3)
C22 0.059(4) 0.028(3) 0.062(4) 0.005(3) 0.006(3) 0.002(3)
C28 0.049(4) 0.036(4) 0.052(4) 0.002(3) 0.012(3) 0.003(3)
C29 0.054(4) 0.027(3) 0.052(4) 0.004(3) -0.004(3) 0.005(3)
C24 0.060(4) 0.042(4) 0.055(4) 0.014(3) -0.002(3) -0.001(3)
C6 0.042(4) 0.050(4) 0.092(5) -0.007(4) -0.012(4) 0.002(3)
C23 0.047(4) 0.043(4) 0.078(5) 0.025(4) 0.000(4) 0.002(3)
C26 0.087(5) 0.051(4) 0.043(4) 0.007(3) 0.007(4) 0.008(4)
C13 0.059(4) 0.031(3) 0.056(4) 0.005(3) -0.003(3) 0.000(3)
C27 0.067(5) 0.033(3) 0.065(5) -0.002(3) 0.010(4) 0.004(3)
C31 0.061(4) 0.036(4) 0.057(4) 0.006(3) -0.001(4) 0.009(3)
C15 0.058(4) 0.047(4) 0.062(4) 0.004(3) -0.001(4) 0.018(3)
C14 0.059(5) 0.045(4) 0.065(5) 0.013(3) 0.006(4) 0.016(3)
C9 0.046(5) 0.035(4) 0.102(5) -0.006(3) -0.001(4) 0.000(3)
C36 0.050(5) 0.031(4) 0.117(6) -0.001(3) 0.001(4) 0.013(3)
C33 0.054(5) 0.040(4) 0.145(7) -0.005(4) -0.020(5) -0.003(4)
C32 0.061(5) 0.037(4) 0.096(6) 0.003(3) -0.006(4) -0.011(4)
C5 0.066(5) 0.041(4) 0.073(5) 0.004(3) 0.004(4) 0.022(4)
C8 0.048(4) 0.043(4) 0.116(6) -0.006(4) 0.001(4) 0.004(4)
C35 0.042(4) 0.042(4) 0.157(7) -0.006(4) -0.007(5) 0.006(4)
C37 0.098(6) 0.076(5) 0.065(5) 0.014(4) 0.019(5) 0.014(4)
C38 0.119(6) 0.051(4) 0.086(5) 0.001(4) 0.037(5) 0.018(4)
C40 0.102(6) 0.083(5) 0.076(6) -0.004(4) 0.000(5) 0.030(4)
Li2 0.066(7) 0.030(5) 0.074(7) 0.020(5) 0.005(6) -0.004(5)
Li3 0.059(7) 0.017(5) 0.087(8) 0.008(5) 0.004(6) 0.005(4)
Li1 0.070(7) 0.028(5) 0.054(6) 0.007(4) -0.002(6) 0.008(5)
C39 0.059(6) 0.071(5) 0.202(9) -0.050(5) 0.026(6) -0.012(4)
Li4 0.078(8) 0.021(5) 0.079(8) 0.011(5) -0.006(6) 0.020(5)

loop_
_atom_type_symbol
_atom_type_description
_atom_type_scat_dispersion_real
_atom_type_scat_dispersion_imag
_atom_type_scat_source
C C 0.0033 0.0016 'International Tables Vol C Tables 4.2.6.8 and 6.1.1.4'
H H 0.0000 0.0000 'International Tables Vol C Tables 4.2.6.8 and 6.1.1.4'
Li Li -0.0003 0.0001 'International Tables Vol C Tables 4.2.6.8 and 6.1.1.4'
N N 0.0061 0.0033 'International Tables Vol C Tables 4.2.6.8 and 6.1.1.4'
O O 0.0106 0.0060 'International Tables Vol C Tables 4.2.6.8 and 6.1.1.4'

loop_
_geom_angle_atom_site_label_1
_geom_angle_atom_site_label_2
_geom_angle_atom_site_label_3
_geom_angle
C1 O1 Li2 140.6(5)
C1 O1 Li1 130.9(4)
Li2 O1 Li1 85.6(4)
C1 O1 Li4 109.2(4)
Li2 O1 Li4 83.4(4)
Li1 O1 Li4 87.0(4)
C10 O2 Li1 141.5(4)
C10 O2 Li2 125.9(4)
Li1 O2 Li2 86.4(4)
C10 O2 Li3 112.5(4)
Li1 O2 Li3 87.1(4)
Li2 O2 Li3 86.6(4)
C19 O3 Li3 142.3(5)
C19 O3 Li1 127.5(4)
Li3 O3 Li1 88.0(4)
C19 O3 Li4 109.4(4)
Li3 O3 Li4 81.6(4)
Li1 O3 Li4 86.9(5)
C28 O4 Li3 138.0(4)
C28 O4 Li4 134.8(5)
Li3 O4 Li4 85.0(4)
C28 O4 Li2 109.1(4)
Li3 O4 Li2 86.0(4)
Li4 O4 Li2 82.0(4)
C38 O6 Li2 125.8(5)
C13 C12 C16 118.0(5)
C13 C12 C11 122.7(5)
C16 C12 C11 119.2(5)
C39 O7 Li3 119.3(5)
C4 N1 C5 117.3(5)
C37 O5 Li1 112.4(5)
C40 O8 Li4 129.6(5)
C10 C11 C12 121.5(5)
C7 C3 C2 121.2(5)
C7 C3 C4 117.1(5)
C2 C3 C4 121.6(5)
C22 N3 C23 118.3(5)
C13 N2 C14 116.0(5)
C31 N4 C32 117.8(5)
C1 C2 C3 120.3(5)
O2 C10 C11 122.0(5)
O2 C10 C18 119.9(5)
C11 C10 C18 118.1(5)
O2 C10 Li3 41.3(3)
C11 C10 Li3 98.5(4)
C18 C10 Li3 127.7(4)
O1 C1 C2 122.3(5)
O1 C1 C9 120.8(5)
C2 C1 C9 116.9(5)
O1 C1 Li4 43.3(3)
C2 C1 Li4 119.2(4)
C9 C1 Li4 105.1(4)
C17 C18 C10 121.9(5)
C24 C25 C21 118.8(5)
C24 C25 C26 124.2(6)
C21 C25 C26 116.9(5)
C15 C16 C17 124.9(6)
C15 C16 C12 116.2(5)
C17 C16 C12 118.9(5)
C3 C7 C8 118.0(5)
C3 C7 C6 118.6(5)
C8 C7 C6 123.4(6)
C20 C21 C25 121.5(5)
C20 C21 C22 122.2(5)
C25 C21 C22 116.3(5)
C29 C30 C31 123.7(6)
C29 C30 C34 121.1(5)
C31 C30 C34 115.1(5)
C21 C20 C19 121.3(5)
N1 C4 C3 124.6(6)
C18 C17 C16 120.3(5)
C33 C34 C30 118.5(5)
C33 C34 C35 124.7(6)
C30 C34 C35 116.7(5)
O3 C19 C20 123.0(5)
O3 C19 C27 120.7(5)
C20 C19 C27 116.3(5)
O3 C19 Li4 43.8(3)
C20 C19 Li4 120.3(4)
C27 C19 Li4 104.7(4)
N3 C22 C21 124.1(6)
O4 C28 C29 123.0(5)
O4 C28 C36 120.3(5)
C29 C28 C36 116.7(5)
O4 C28 Li2 44.4(3)
C29 C28 Li2 115.2(4)
C36 C28 Li2 107.2(4)
C30 C29 C28 121.7(5)
C23 C24 C25 120.3(6)
C5 C6 C7 118.9(6)
N3 C23 C24 122.1(5)
C27 C26 C25 120.0(5)
N2 C13 C12 125.0(5)
C26 C27 C19 123.8(5)
N4 C31 C30 124.8(6)
C14 C15 C16 120.3(6)
N2 C14 C15 124.3(6)
C8 C9 C1 123.3(6)
C35 C36 C28 123.0(5)
C32 C33 C34 120.7(6)
N4 C32 C33 123.0(6)
N1 C5 C6 123.5(6)
C9 C8 C7 120.2(6)
C36 C35 C34 120.7(6)
O6 Li2 O1 117.7(6)
O6 Li2 O2 130.1(5)
O1 Li2 O2 94.5(4)
O6 Li2 O4 119.0(5)
O1 Li2 O4 96.1(4)
O2 Li2 O4 91.7(5)
O6 Li2 Li4 137.0(6)
O1 Li2 Li4 49.2(3)
O2 Li2 Li4 92.8(4)
O4 Li2 Li4 46.9(3)
O6 Li2 Li1 146.6(5)
O1 Li2 Li1 48.0(3)
O2 Li2 Li1 46.5(3)
O4 Li2 Li1 94.0(4)
Li4 Li2 Li1 62.5(4)
O6 Li2 Li3 148.6(5)
O1 Li2 Li3 92.8(4)
O2 Li2 Li3 47.3(3)
O4 Li2 Li3 44.8(3)
Li4 Li2 Li3 58.3(4)
Li1 Li2 Li3 60.5(3)
O6 Li2 C28 92.6(4)
O1 Li2 C28 113.2(4)
O2 Li2 C28 109.4(5)
O4 Li2 C28 26.57(18)
Li4 Li2 C28 67.6(3)
Li1 Li2 C28 120.5(4)
Li3 Li2 C28 66.8(3)
O7 Li3 O4 127.5(5)
O7 Li3 O3 115.7(5)
O4 Li3 O3 98.3(4)
O7 Li3 O2 121.3(5)
O4 Li3 O2 94.8(5)
O3 Li3 O2 91.6(4)
O7 Li3 Li4 145.4(6)
O4 Li3 Li4 47.8(3)
O3 Li3 Li4 50.6(3)
O2 Li3 Li4 92.5(4)
O7 Li3 Li1 136.6(5)
O4 Li3 Li1 95.9(4)
O3 Li3 Li1 46.2(3)
O2 Li3 Li1 45.6(3)
Li4 Li3 Li1 62.1(4)
O7 Li3 Li2 151.2(5)
O4 Li3 Li2 49.2(3)
O3 Li3 Li2 92.1(4)
O2 Li3 Li2 46.1(3)
Li4 Li3 Li2 59.0(4)
Li1 Li3 Li2 58.9(4)
O7 Li3 C10 96.3(4)
O4 Li3 C10 107.5(4)
O3 Li3 C10 111.5(4)
O2 Li3 C10 26.21(19)
Li4 Li3 C10 118.2(4)
Li1 Li3 C10 68.5(3)
Li2 Li3 C10 64.7(3)
O5 Li1 O2 115.6(5)
O5 Li1 O3 135.0(5)
O2 Li1 O3 93.0(4)
O5 Li1 O1 116.7(5)
O2 Li1 O1 93.5(4)
O3 Li1 O1 93.9(4)
O5 Li1 Li2 131.8(5)
O2 Li1 Li2 47.1(3)
O3 Li1 Li2 93.2(4)
O1 Li1 Li2 46.4(3)
O5 Li1 Li3 149.4(6)
O2 Li1 Li3 47.3(3)
O3 Li1 Li3 45.9(3)
O1 Li1 Li3 91.8(4)
Li2 Li1 Li3 60.5(4)
O5 Li1 Li4 152.5(5)
O2 Li1 Li4 89.5(4)
O3 Li1 Li4 47.7(3)
O1 Li1 Li4 46.6(3)
Li2 Li1 Li4 57.9(3)
Li3 Li1 Li4 56.9(3)
O8 Li4 O4 120.2(5)
O8 Li4 O1 123.3(5)
O4 Li4 O1 98.3(4)
O8 Li4 O3 121.5(6)
O4 Li4 O3 95.0(4)
O1 Li4 O3 91.4(4)
O8 Li4 Li3 141.7(6)
O4 Li4 Li3 47.3(3)
O1 Li4 Li3 94.9(4)
O3 Li4 Li3 47.8(3)
O8 Li4 Li2 145.5(6)
O4 Li4 Li2 51.0(3)
O1 Li4 Li2 47.3(3)
O3 Li4 Li2 93.0(4)
Li3 Li4 Li2 62.6(4)
O8 Li4 Li1 145.0(5)
O4 Li4 Li1 94.6(4)
O1 Li4 Li1 46.3(3)
O3 Li4 Li1 45.5(3)
Li3 Li4 Li1 60.9(4)
Li2 Li4 Li1 59.6(4)
O8 Li4 C1 95.9(4)
O4 Li4 C1 118.3(5)
O1 Li4 C1 27.46(19)
O3 Li4 C1 106.8(4)
Li3 Li4 C1 122.2(5)
Li2 Li4 C1 70.4(4)
Li1 Li4 C1 67.2(3)
O8 Li4 C19 95.0(4)
O4 Li4 C19 114.9(5)
O1 Li4 C19 105.0(4)
O3 Li4 C19 26.8(2)
Li3 Li4 C19 70.5(4)
Li2 Li4 C19 119.3(4)
Li1 Li4 C19 64.9(3)
C1 Li4 C19 109.0(4)

loop_
_geom_bond_atom_site_label_1
_geom_bond_atom_site_label_2
_geom_bond_distance
O1 C1 1.335(6)
O1 Li2 1.929(9)
O1 Li1 1.977(11)
O1 Li4 1.986(11)
O2 C10 1.329(6)
O2 Li1 1.930(9)
O2 Li2 1.948(11)
O2 Li3 1.986(11)
O3 C19 1.316(6)
O3 Li3 1.938(9)
O3 Li1 1.948(10)
O3 Li4 2.021(11)
O4 C28 1.309(6)
O4 Li3 1.908(10)
O4 Li4 1.922(9)
O4 Li2 2.046(11)
O6 C38 1.407(6)
O6 Li2 1.886(10)
C12 C13 1.410(7)
C12 C16 1.413(7)
C12 C11 1.420(7)
O7 C39 1.404(7)
O7 Li3 1.902(10)
N1 C4 1.314(6)
N1 C5 1.350(7)
O5 C37 1.433(6)
O5 Li1 1.910(10)
O8 C40 1.412(6)
O8 Li4 1.863(10)
C11 C10 1.375(6)
C3 C7 1.379(7)
C3 C2 1.409(7)
C3 C4 1.414(7)
N3 C22 1.322(6)
N3 C23 1.360(7)
N2 C13 1.316(6)
N2 C14 1.351(7)
N4 C31 1.323(6)
N4 C32 1.330(7)
C2 C1 1.398(6)
C10 C18 1.415(7)
C10 Li3 2.780(11)
C1 C9 1.402(7)
C1 Li4 2.733(11)
C18 C17 1.369(7)
C25 C24 1.390(7)
C25 C21 1.417(7)
C25 C26 1.432(7)
C16 C15 1.406(7)
C16 C17 1.412(7)
C7 C8 1.419(7)
C7 C6 1.421(7)
C21 C20 1.392(7)
C21 C22 1.418(7)
C30 C29 1.395(7)
C30 C31 1.417(7)
C30 C34 1.421(7)
C20 C19 1.398(6)
C34 C33 1.383(7)
C34 C35 1.436(7)
C19 C27 1.417(7)
C19 Li4 2.752(12)
C28 C29 1.400(7)
C28 C36 1.419(7)
C28 Li2 2.766(11)
C24 C23 1.367(7)
C6 C5 1.360(7)
C26 C27 1.352(7)
C15 C14 1.360(7)
C9 C8 1.344(7)
C36 C35 1.358(7)
C33 C32 1.353(8)
Li2 Li4 2.606(13)
Li2 Li1 2.654(13)
Li2 Li3 2.698(14)
Li3 Li4 2.587(13)
Li3 Li1 2.698(12)
Li1 Li4 2.729(14)
